data_7134897
loop_
_publ_author_name
'Kurokawa, Takuma'
'Takahashi, Shintaro'
'Kano, Naokazu'

_publ_section_title
;
 <i>Se</i>-Aryl-<i>N</i>-phenylphenoselenazinium salts: aryl radical
 precursors incorporating a photosensitizer unit.
;
_journal_issue 75
_journal_name_full 'Chemical communications (Cambridge, England)'
_journal_page_first 14454
_journal_page_last 14457
_journal_paper_doi 10.1039/d5cc03637b
_journal_volume 61
_journal_year 2025
_chemical_formula_moiety '2(C18 H13 N Se), 2(B F4), C2 H3 N'
_chemical_formula_sum 'C38 H29 B2 F8 N3 Se2'
_chemical_formula_weight 859.18
_chemical_properties_physical Air-sensitive,Moisture-sensitive
_space_group_crystal_system monoclinic
_space_group_IT_number 14
_space_group_name_Hall '-P 2ybc'
_space_group_name_H-M_alt 'P 1 21/c 1'
_atom_sites_solution_hydrogens geom
_atom_sites_solution_primary dual
_audit_creation_date 2024-09-13
_audit_creation_method
;
Olex2 1.5
(compiled 2024.02.16 svn.r378c4104 for OlexSys, GUI svn.r6928)
;
_audit_update_record
;
2025-06-10 deposited with the CCDC.	2025-08-06 downloaded from the CCDC.
;
_cell_angle_alpha 90
_cell_angle_beta 97.428(3)
_cell_angle_gamma 90
_cell_formula_units_Z 4
_cell_length_a 12.7389(5)
_cell_length_b 12.6882(4)
_cell_length_c 21.5602(7)
_cell_measurement_reflns_used 8910
_cell_measurement_temperature 101(1)
_cell_measurement_theta_max 30.1440
_cell_measurement_theta_min 2.2740
_cell_volume 3455.6(2)
_computing_cell_refinement 'CrysAlisPro 1.171.42.49 (Rigaku OD, 2022)'
_computing_data_collection 'CrysAlisPro 1.171.42.49 (Rigaku OD, 2022)'
_computing_data_reduction 'CrysAlisPro 1.171.42.49 (Rigaku OD, 2022)'
_computing_molecular_graphics 'Olex2 1.5 (Dolomanov et al., 2009)'
_computing_publication_material 'Olex2 1.5 (Dolomanov et al., 2009)'
_computing_structure_refinement 'SHELXL 2018/3 (Sheldrick, 2015)'
_computing_structure_solution 'SHELXT 2018/2 (Sheldrick, 2018)'
_diffrn_ambient_environment N~2~
_diffrn_ambient_temperature 101(1)
_diffrn_detector 'Hybrid Pixel Array Detector'
_diffrn_detector_area_resol_mean 10.0000
_diffrn_measured_fraction_theta_full 1.000
_diffrn_measured_fraction_theta_max 0.969
_diffrn_measurement_details
;
List of Runs (angles in degrees, time in seconds):

  # Type    Start    End  Width  t~exp~   \w     \q     \k     \f   Frames
#--------------------------------------------------------------------------
  1  \w     54.00 109.00   0.50   37.79    --   20.00  54.00-120.00  110
  2  \w    -26.00   0.00   0.50   37.79    --   20.00  54.00  90.00   52
  3  \w    -73.00 109.00   0.50   37.79    --   20.00  54.00 -90.00  364
  4  \w    -47.00  70.00   0.50   37.79    --   20.00  54.00   0.00  234
  5  \w    -62.00 -19.00   0.50   37.79    --   20.00  54.00  60.00   86
  6  \w     46.00  71.00   0.50   37.79    --   20.00  54.00  60.00   50
  7  \w     76.00 101.00   0.50   37.79    --   20.00  54.00  60.00   50
  8  \w     24.00  49.00   0.50   37.79    --   20.00  54.00 -60.00   50
  9  \w     81.00 106.00   0.50   37.79    --   20.00  54.00 -60.00   50
 10  \w     13.00  38.00   0.50   37.79    --   20.00  54.00-180.00   50
 11  \w    -23.00   2.00   0.50   37.79    --   20.00  54.00-120.00   50
;
_diffrn_measurement_device 'two-circle diffractometer'
_diffrn_measurement_device_type 'XtaLAB Mini II'
_diffrn_measurement_method '\w scans'
_diffrn_orient_matrix_type 'CrysAlisPro convention (1999,Acta A55,543-557)'
_diffrn_orient_matrix_UB_11 0.0068984000
_diffrn_orient_matrix_UB_12 -0.0447503000
_diffrn_orient_matrix_UB_13 0.0198008000
_diffrn_orient_matrix_UB_21 -0.0512051000
_diffrn_orient_matrix_UB_22 -0.0180649000
_diffrn_orient_matrix_UB_23 -0.0121431000
_diffrn_orient_matrix_UB_31 0.0218847000
_diffrn_orient_matrix_UB_32 -0.0282359000
_diffrn_orient_matrix_UB_33 -0.0237093000
_diffrn_radiation_monochromator graphite
_diffrn_radiation_probe x-ray
_diffrn_radiation_type 'Mo K\a'
_diffrn_radiation_wavelength 0.71073
_diffrn_reflns_av_R_equivalents 0.0519
_diffrn_reflns_av_unetI/netI 0.0840
_diffrn_reflns_Laue_measured_fraction_full 1.000
_diffrn_reflns_Laue_measured_fraction_max 0.969
_diffrn_reflns_limit_h_max 18
_diffrn_reflns_limit_h_min -18
_diffrn_reflns_limit_k_max 17
_diffrn_reflns_limit_k_min -15
_diffrn_reflns_limit_l_max 30
_diffrn_reflns_limit_l_min -30
_diffrn_reflns_number 34877
_diffrn_reflns_point_group_measured_fraction_full 1.000
_diffrn_reflns_point_group_measured_fraction_max 0.969
_diffrn_reflns_theta_full 25.242
_diffrn_reflns_theta_max 30.700
_diffrn_reflns_theta_min 2.275
_diffrn_source 'fine-focus sealed X-ray tube'
_diffrn_source_type 'Rigaku (Mo) X-ray Source'
_exptl_absorpt_coefficient_mu 2.218
_exptl_absorpt_correction_T_max 0.952
_exptl_absorpt_correction_T_min 0.838
_exptl_absorpt_correction_type analytical
_exptl_absorpt_process_details
;
CrysAlisPro 1.171.42.49 (Rigaku Oxford Diffraction, 2022)
Analytical numeric absorption correction using a multifaceted crystal
model based on expressions derived by R.C. Clark & J.S. Reid.
(Clark, R. C. & Reid, J. S. (1995). Acta Cryst. A51, 887-897)
Empirical absorption correction using spherical harmonics,
implemented in SCALE3 ABSPACK scaling algorithm.
;
_exptl_crystal_colour black
_exptl_crystal_colour_primary black
_exptl_crystal_density_diffrn 1.651
_exptl_crystal_description prism
_exptl_crystal_F_000 1712
_exptl_crystal_recrystallization_method 'Re-crystallisation from solvent: acetonitrile/diethyl ether'
_exptl_crystal_size_max 0.41
_exptl_crystal_size_mid 0.19
_exptl_crystal_size_min 0.12
_refine_diff_density_max 1.072
_refine_diff_density_min -0.643
_refine_diff_density_rms 0.107
_refine_ls_extinction_method none
_refine_ls_goodness_of_fit_ref 1.023
_refine_ls_hydrogen_treatment constr
_refine_ls_matrix_type full
_refine_ls_number_parameters 479
_refine_ls_number_reflns 10394
_refine_ls_number_restraints 0
_refine_ls_restrained_S_all 1.023
_refine_ls_R_factor_all 0.0916
_refine_ls_R_factor_gt 0.0470
_refine_ls_shift/su_max 0.001
_refine_ls_shift/su_mean 0.000
_refine_ls_structure_factor_coef Fsqd
_refine_ls_weighting_details 'w=1/[\s^2^(Fo^2^)+(0.0327P)^2^+1.5752P] where P=(Fo^2^+2Fc^2^)/3'
_refine_ls_weighting_scheme calc
_refine_ls_wR_factor_gt 0.0868
_refine_ls_wR_factor_ref 0.0985
_reflns_Friedel_coverage 0.000
_reflns_number_gt 6862
_reflns_number_total 10394
_reflns_threshold_expression 'I > 2\s(I)'
_cod_data_source_file d5cc03637b2.cif
_cod_data_source_block ts234
_cod_depositor_comments 'Adding full bibliography for 7134895--7134897.cif.'
_cod_database_code 7134897
_shelx_shelxl_version_number 2018/3
_chemical_oxdiff_formula C38H29N3Se2B2F8
_shelx_space_group_comment
;
The symmetry employed for this shelxl refinement is uniquely defined
by the following loop, which should always be used as a source of
symmetry information in preference to the above space-group names.
They are only intended as comments.
;
_shelx_estimated_absorpt_t_max 0.777
_shelx_estimated_absorpt_t_min 0.463
_olex2_refinement_description
;
1. Fixed Uiso
 At 1.2 times of:
  All C(H) groups
 At 1.5 times of:
  All C(H,H,H) groups
2.a Aromatic/amide H refined with riding coordinates:
 C26(H26), C32(H32), C23(H23), C29(H29), C24(H24), C27(H27), C21(H21),
 C36(H36), C33(H33), C14(H14), C6(H6), C8(H8), C3(H3), C28(H28), C18(H18),
 C5(H5), C16(H16), C35(H35), C15(H15), C22(H22), C34(H34), C4(H4), C10(H10),
 C17(H17), C9(H9), C11(H11)
2.b Idealised Me refined as rotating group:
 C01F(H01A,H01B,H01C)
;
_olex2_submission_special_instructions 'No special instructions were received'
_oxdiff_exptl_absorpt_empirical_details
;
Empirical correction (ABSPACK) includes:
- Absorption correction using spherical harmonics
- Frame scaling
;
_oxdiff_exptl_absorpt_empirical_full_max 1.183
_oxdiff_exptl_absorpt_empirical_full_min 0.901

loop_
_space_group_symop_operation_xyz
'x, y, z'
'-x, y+1/2, -z+1/2'
'-x, -y, -z'
'x, -y-1/2, z-1/2'

loop_
_atom_site_label
_atom_site_type_symbol
_atom_site_fract_x
_atom_site_fract_y
_atom_site_fract_z
_atom_site_U_iso_or_equiv
_atom_site_adp_type
_atom_site_occupancy
_atom_site_site_symmetry_order
_atom_site_calc_flag
_atom_site_refinement_flags_posn
_atom_site_refinement_flags_adp
_atom_site_refinement_flags_occupancy
_atom_site_disorder_assembly
_atom_site_disorder_group
Se2 Se 0.54774(2) 0.33548(2) 0.37341(2) 0.01551(7) Uani 1 1 d . . . . .
Se1 Se 0.70021(2) 0.31995(2) 0.48872(2) 0.01657(7) Uani 1 1 d . . . . .
F1 F 1.01052(17) 0.20565(15) 0.57279(8) 0.0377(5) Uani 1 1 d . . . . .
F8 F 0.50296(15) 0.24195(15) 0.54658(9) 0.0362(5) Uani 1 1 d . . . . .
F5 F 0.42476(16) 0.38725(16) 0.58135(9) 0.0431(6) Uani 1 1 d . . . . .
F7 F 0.4109(2) 0.35365(16) 0.47810(9) 0.0504(6) Uani 1 1 d . . . . .
F6 F 0.32527(16) 0.25290(15) 0.53964(11) 0.0474(6) Uani 1 1 d . . . . .
F3 F 0.96344(19) 0.26287(16) 0.66475(9) 0.0486(6) Uani 1 1 d . . . . .
N2 N 0.65430(18) 0.17684(17) 0.28128(10) 0.0129(5) Uani 1 1 d . . . . .
F2 F 1.00573(18) 0.09370(17) 0.65436(10) 0.0522(6) Uani 1 1 d . . . . .
F4 F 0.85362(18) 0.1573(2) 0.60369(10) 0.0656(8) Uani 1 1 d . . . . .
N1 N 0.90139(19) 0.24818(18) 0.42207(10) 0.0169(5) Uani 1 1 d . . . . .
C31 C 0.6934(2) 0.1065(2) 0.23607(12) 0.0144(6) Uani 1 1 d . . . . .
C25 C 0.6837(2) 0.2821(2) 0.27998(12) 0.0136(5) Uani 1 1 d . . . . .
C26 C 0.4550(2) 0.1438(2) 0.39336(13) 0.0197(6) Uani 1 1 d . . . . .
H26 H 0.418900 0.184819 0.420796 0.024 Uiso 1 1 calc R U . . .
C30 C 0.5837(2) 0.1327(2) 0.31835(12) 0.0142(6) Uani 1 1 d . . . . .
C32 C 0.6349(2) 0.0973(2) 0.17738(12) 0.0167(6) Uani 1 1 d . . . . .
H32 H 0.572847 0.138392 0.166556 0.020 Uiso 1 1 calc R U . . .
C23 C 0.7860(2) 0.4180(2) 0.23701(13) 0.0207(6) Uani 1 1 d . . . . .
H23 H 0.833327 0.438224 0.208532 0.025 Uiso 1 1 calc R U . . .
C7 C 0.8375(2) 0.1687(2) 0.44034(12) 0.0162(6) Uani 1 1 d . . . . .
C20 C 0.5297(2) 0.1920(2) 0.36043(12) 0.0154(6) Uani 1 1 d . . . . .
C29 C 0.5606(2) 0.0250(2) 0.31385(12) 0.0187(6) Uani 1 1 d . . . . .
H29 H 0.596366 -0.017545 0.286986 0.022 Uiso 1 1 calc R U . . .
N3 N 0.4248(3) 0.2613(2) 0.22855(14) 0.0398(8) Uani 1 1 d . . . . .
C24 C 0.7533(2) 0.3151(2) 0.23844(12) 0.0165(6) Uani 1 1 d . . . . .
H24 H 0.778263 0.265321 0.210846 0.020 Uiso 1 1 calc R U . . .
C19 C 0.6465(2) 0.3601(2) 0.31856(12) 0.0151(6) Uani 1 1 d . . . . .
C2 C 0.8068(2) 0.3990(2) 0.46086(12) 0.0156(6) Uani 1 1 d . . . . .
C27 C 0.4334(2) 0.0391(2) 0.38662(13) 0.0229(7) Uani 1 1 d . . . . .
H27 H 0.381731 0.007050 0.408575 0.027 Uiso 1 1 calc R U . . .
C00R C 0.3410(3) 0.2681(2) 0.20356(13) 0.0226(7) Uani 1 1 d . . . . .
C1 C 0.7444(2) 0.1870(2) 0.46813(12) 0.0157(6) Uani 1 1 d . . . . .
C13 C 0.9946(2) 0.2172(2) 0.39418(13) 0.0174(6) Uani 1 1 d . . . . .
C12 C 0.8884(2) 0.3559(2) 0.43028(12) 0.0168(6) Uani 1 1 d . . . . .
C21 C 0.6804(2) 0.4650(2) 0.31672(12) 0.0180(6) Uani 1 1 d . . . . .
H21 H 0.654784 0.516246 0.343146 0.022 Uiso 1 1 calc R U . . .
C36 C 0.7840(2) 0.0486(2) 0.25275(13) 0.0181(6) Uani 1 1 d . . . . .
H36 H 0.822995 0.056165 0.293136 0.022 Uiso 1 1 calc R U . . .
C33 C 0.6686(3) 0.0272(2) 0.13489(13) 0.0204(6) Uani 1 1 d . . . . .
H33 H 0.629644 0.019625 0.094494 0.025 Uiso 1 1 calc R U . . .
C14 C 0.9889(2) 0.2115(2) 0.32986(13) 0.0203(6) Uani 1 1 d . . . . .
H14 H 0.924121 0.224934 0.303970 0.024 Uiso 1 1 calc R U . . .
C6 C 0.8639(2) 0.0625(2) 0.43076(12) 0.0205(6) Uani 1 1 d . . . . .
H6 H 0.926557 0.046083 0.413201 0.025 Uiso 1 1 calc R U . . .
C8 C 0.7995(2) 0.5083(2) 0.47020(12) 0.0193(6) Uani 1 1 d . . . . .
H8 H 0.745068 0.535949 0.491712 0.023 Uiso 1 1 calc R U . . .
C3 C 0.6800(2) 0.1037(2) 0.48317(12) 0.0208(7) Uani 1 1 d . . . . .
H3 H 0.617538 0.118194 0.501405 0.025 Uiso 1 1 calc R U . . .
C28 C 0.4885(2) -0.0208(2) 0.34680(13) 0.0208(6) Uani 1 1 d . . . . .
H28 H 0.475316 -0.094284 0.342701 0.025 Uiso 1 1 calc R U . . .
C18 C 1.0867(3) 0.1975(2) 0.43256(13) 0.0216(7) Uani 1 1 d . . . . .
H18 H 1.088717 0.200594 0.476724 0.026 Uiso 1 1 calc R U . . .
C5 C 0.7999(3) -0.0171(2) 0.44654(13) 0.0230(7) Uani 1 1 d . . . . .
H5 H 0.819957 -0.087960 0.440039 0.028 Uiso 1 1 calc R U . . .
C16 C 1.1734(2) 0.1676(2) 0.34191(13) 0.0240(7) Uani 1 1 d . . . . .
H16 H 1.235786 0.151361 0.324026 0.029 Uiso 1 1 calc R U . . .
C35 C 0.8174(3) -0.0208(2) 0.20966(14) 0.0236(7) Uani 1 1 d . . . . .
H35 H 0.880247 -0.060689 0.220344 0.028 Uiso 1 1 calc R U . . .
C15 C 1.0794(3) 0.1858(2) 0.30383(13) 0.0235(7) Uani 1 1 d . . . . .
H15 H 1.076799 0.180623 0.259700 0.028 Uiso 1 1 calc R U . . .
C22 C 0.7510(2) 0.4933(2) 0.27650(13) 0.0215(7) Uani 1 1 d . . . . .
H22 H 0.775623 0.563922 0.275682 0.026 Uiso 1 1 calc R U . . .
C34 C 0.7598(3) -0.0323(2) 0.15144(13) 0.0239(7) Uani 1 1 d . . . . .
H34 H 0.782342 -0.081062 0.122447 0.029 Uiso 1 1 calc R U . . .
C4 C 0.7064(3) 0.0021(2) 0.47182(13) 0.0228(7) Uani 1 1 d . . . . .
H4 H 0.662067 -0.054438 0.480950 0.027 Uiso 1 1 calc R U . . .
C10 C 0.9497(2) 0.5342(2) 0.41684(13) 0.0229(7) Uani 1 1 d . . . . .
H10 H 0.998179 0.580820 0.401064 0.027 Uiso 1 1 calc R U . . .
C17 C 1.1763(3) 0.1732(2) 0.40614(13) 0.0241(7) Uani 1 1 d . . . . .
H17 H 1.240918 0.160032 0.432295 0.029 Uiso 1 1 calc R U . . .
C9 C 0.8706(2) 0.5746(2) 0.44839(13) 0.0217(7) Uani 1 1 d . . . . .
H9 H 0.865848 0.648392 0.454816 0.026 Uiso 1 1 calc R U . . .
C11 C 0.9589(2) 0.4273(2) 0.40805(13) 0.0222(7) Uani 1 1 d . . . . .
H11 H 1.014083 0.401439 0.386508 0.027 Uiso 1 1 calc R U . . .
C01F C 0.2347(3) 0.2801(3) 0.17194(16) 0.0345(8) Uani 1 1 d . . . . .
H01A H 0.226622 0.238503 0.133312 0.052 Uiso 1 1 calc R U . . .
H01B H 0.221241 0.354557 0.161798 0.052 Uiso 1 1 calc R U . . .
H01C H 0.183999 0.255336 0.199250 0.052 Uiso 1 1 calc R U . . .
B2 B 0.4163(3) 0.3092(3) 0.53687(15) 0.0203(7) Uani 1 1 d . . . . .
B1 B 0.9566(3) 0.1798(3) 0.62294(16) 0.0242(8) Uani 1 1 d . . . . .

loop_
_atom_site_aniso_label
_atom_site_aniso_U_11
_atom_site_aniso_U_22
_atom_site_aniso_U_33
_atom_site_aniso_U_23
_atom_site_aniso_U_13
_atom_site_aniso_U_12
Se2 0.01529(15) 0.01576(15) 0.01641(13) -0.00035(11) 0.00552(10) 0.00343(12)
Se1 0.02006(16) 0.01578(15) 0.01476(13) -0.00096(11) 0.00561(11) 0.00344(12)
F1 0.0480(14) 0.0390(12) 0.0312(10) -0.0045(9) 0.0243(9) -0.0113(10)
F8 0.0312(12) 0.0348(12) 0.0444(12) 0.0034(9) 0.0112(9) 0.0165(9)
F5 0.0325(13) 0.0494(13) 0.0431(12) -0.0292(10) -0.0110(9) 0.0147(10)
F7 0.0801(18) 0.0471(13) 0.0304(11) 0.0187(9) 0.0319(11) 0.0265(12)
F6 0.0293(13) 0.0295(12) 0.0832(17) 0.0049(11) 0.0066(11) -0.0058(10)
F3 0.0670(17) 0.0448(14) 0.0369(12) -0.0126(10) 0.0177(11) -0.0084(12)
N2 0.0133(12) 0.0117(11) 0.0142(10) -0.0010(9) 0.0044(9) 0.0010(9)
F2 0.0490(15) 0.0489(14) 0.0630(15) 0.0155(11) 0.0233(12) 0.0148(12)
F4 0.0358(14) 0.129(2) 0.0300(11) 0.0088(13) -0.0023(10) -0.0308(15)
N1 0.0160(13) 0.0159(12) 0.0192(12) -0.0004(9) 0.0041(10) 0.0059(10)
C31 0.0178(15) 0.0110(13) 0.0153(13) -0.0025(10) 0.0056(11) -0.0006(11)
C25 0.0143(14) 0.0138(14) 0.0120(12) 0.0007(10) -0.0005(10) 0.0035(11)
C26 0.0162(15) 0.0236(16) 0.0204(14) 0.0017(11) 0.0068(11) 0.0020(12)
C30 0.0118(14) 0.0173(14) 0.0136(12) 0.0015(10) 0.0027(10) 0.0011(11)
C32 0.0172(15) 0.0172(15) 0.0161(13) 0.0016(11) 0.0035(11) -0.0042(12)
C23 0.0255(17) 0.0187(15) 0.0196(14) 0.0029(11) 0.0097(12) -0.0009(13)
C7 0.0181(15) 0.0149(14) 0.0152(12) 0.0009(10) 0.0005(11) 0.0047(12)
C20 0.0134(15) 0.0152(14) 0.0175(13) 0.0001(10) 0.0022(11) 0.0031(11)
C29 0.0190(16) 0.0183(15) 0.0196(14) -0.0016(11) 0.0056(12) -0.0002(12)
N3 0.038(2) 0.0355(18) 0.0426(18) 0.0098(14) -0.0083(15) 0.0009(15)
C24 0.0177(15) 0.0167(15) 0.0162(12) -0.0005(11) 0.0061(11) 0.0038(12)
C19 0.0165(15) 0.0173(14) 0.0120(12) 0.0016(10) 0.0034(10) 0.0039(11)
C2 0.0171(15) 0.0140(14) 0.0149(13) 0.0010(10) -0.0005(11) 0.0013(11)
C27 0.0207(17) 0.0247(17) 0.0245(15) 0.0051(12) 0.0081(13) -0.0052(13)
C00R 0.032(2) 0.0171(16) 0.0190(14) 0.0033(12) 0.0035(13) -0.0013(14)
C1 0.0173(15) 0.0154(14) 0.0145(12) 0.0020(10) 0.0026(11) 0.0049(12)
C13 0.0177(15) 0.0152(14) 0.0200(14) -0.0004(11) 0.0053(11) 0.0049(12)
C12 0.0168(15) 0.0148(14) 0.0180(13) 0.0012(11) -0.0005(11) 0.0035(12)
C21 0.0244(17) 0.0129(14) 0.0173(13) -0.0014(11) 0.0050(12) 0.0023(12)
C36 0.0198(16) 0.0169(15) 0.0180(14) -0.0017(11) 0.0040(11) -0.0002(12)
C33 0.0284(18) 0.0179(15) 0.0153(13) -0.0018(11) 0.0037(12) -0.0065(13)
C14 0.0195(17) 0.0248(16) 0.0162(13) 0.0000(11) 0.0007(11) 0.0040(13)
C6 0.0253(17) 0.0195(16) 0.0166(13) 0.0001(11) 0.0021(12) 0.0071(13)
C8 0.0224(17) 0.0166(15) 0.0182(13) -0.0031(11) 0.0007(12) 0.0046(12)
C3 0.0273(18) 0.0191(16) 0.0172(14) 0.0041(11) 0.0068(12) 0.0025(13)
C28 0.0250(17) 0.0157(15) 0.0228(14) -0.0002(11) 0.0075(13) -0.0032(13)
C18 0.0248(17) 0.0260(17) 0.0142(13) -0.0001(11) 0.0035(12) 0.0077(13)
C5 0.038(2) 0.0131(15) 0.0177(14) 0.0017(11) 0.0023(13) 0.0069(13)
C16 0.0213(17) 0.0293(18) 0.0227(14) -0.0019(13) 0.0074(12) 0.0080(14)
C35 0.0236(18) 0.0211(16) 0.0278(16) 0.0000(12) 0.0099(13) 0.0046(13)
C15 0.0251(18) 0.0306(18) 0.0152(13) -0.0013(12) 0.0038(12) 0.0040(14)
C22 0.0298(18) 0.0129(15) 0.0233(15) -0.0001(11) 0.0088(13) -0.0025(13)
C34 0.0326(19) 0.0197(16) 0.0225(15) -0.0058(12) 0.0151(13) -0.0029(14)
C4 0.0326(19) 0.0182(16) 0.0168(14) 0.0046(11) 0.0006(13) -0.0003(14)
C10 0.0213(17) 0.0200(16) 0.0267(16) 0.0052(12) 0.0005(13) -0.0025(13)
C17 0.0202(17) 0.0319(18) 0.0195(14) 0.0035(13) 0.0003(12) 0.0090(14)
C9 0.0264(18) 0.0137(15) 0.0240(15) -0.0017(11) -0.0011(13) 0.0023(13)
C11 0.0185(17) 0.0223(16) 0.0258(15) -0.0002(12) 0.0031(12) -0.0007(13)
C01F 0.027(2) 0.034(2) 0.041(2) 0.0101(16) -0.0015(16) -0.0017(16)
B2 0.0220(19) 0.0209(18) 0.0188(15) 0.0002(13) 0.0054(13) 0.0028(15)
B1 0.0224(19) 0.029(2) 0.0218(16) -0.0034(15) 0.0065(14) -0.0037(17)

loop_
_atom_type_symbol
_atom_type_description
_atom_type_scat_dispersion_real
_atom_type_scat_dispersion_imag
_atom_type_scat_source
C C 0.0033 0.0016 'International Tables Vol C Tables 4.2.6.8 and 6.1.1.4'
H H 0.0000 0.0000 'International Tables Vol C Tables 4.2.6.8 and 6.1.1.4'
B B 0.0013 0.0007 'International Tables Vol C Tables 4.2.6.8 and 6.1.1.4'
N N 0.0061 0.0033 'International Tables Vol C Tables 4.2.6.8 and 6.1.1.4'
F F 0.0171 0.0103 'International Tables Vol C Tables 4.2.6.8 and 6.1.1.4'
Se Se -0.0929 2.2259 'International Tables Vol C Tables 4.2.6.8 and 6.1.1.4'

loop_
_exptl_crystal_face_index_h
_exptl_crystal_face_index_k
_exptl_crystal_face_index_l
_exptl_crystal_face_perp_dist
0 0 1 0.2357
0 0 -1 0.1480
1 -1 0 0.0341
-1 0 -2 0.1016
2 -1 -1 0.0780
-1 0 -1 0.0931
1 0 1 0.1101
-1 0 0 0.0875
1 0 0 0.0723
-1 -1 -2 0.0986
0 1 2 0.2075
2 1 0 0.0936
-2 -1 0 0.0921
0 -1 -2 0.0944
-1 2 -2 0.1046
-1 2 0 0.0661
1 -2 0 0.0496

loop_
_geom_angle_atom_site_label_1
_geom_angle_atom_site_label_2
_geom_angle_atom_site_label_3
_geom_angle
_geom_angle_site_symmetry_1
_geom_angle_site_symmetry_3
_geom_angle_publ_flag
C20 Se2 C19 98.61(12) . . ?
C2 Se1 C1 99.07(12) . . ?
C25 N2 C31 117.4(2) . . ?
C25 N2 C30 126.4(2) . . ?
C30 N2 C31 116.0(2) . . ?
C7 N1 C13 117.6(2) . . ?
C7 N1 C12 126.6(2) . . ?
C12 N1 C13 115.8(2) . . ?
C32 C31 N2 118.2(2) . . ?
C36 C31 N2 120.0(2) . . ?
C36 C31 C32 121.8(2) . . ?
N2 C25 C24 119.6(2) . . ?
N2 C25 C19 123.4(2) . . ?
C24 C25 C19 117.0(2) . . ?
C20 C26 H26 119.5 . . ?
C27 C26 H26 119.5 . . ?
C27 C26 C20 120.9(3) . . ?
N2 C30 C20 123.6(2) . . ?
N2 C30 C29 119.9(2) . . ?
C29 C30 C20 116.5(2) . . ?
C31 C32 H32 120.6 . . ?
C33 C32 C31 118.7(3) . . ?
C33 C32 H32 120.6 . . ?
C24 C23 H23 119.4 . . ?
C24 C23 C22 121.2(3) . . ?
C22 C23 H23 119.4 . . ?
N1 C7 C1 123.8(2) . . ?
N1 C7 C6 119.6(3) . . ?
C6 C7 C1 116.5(3) . . ?
C26 C20 Se2 115.6(2) . . ?
C26 C20 C30 120.6(3) . . ?
C30 C20 Se2 123.8(2) . . ?
C30 C29 H29 119.0 . . ?
C28 C29 C30 122.0(3) . . ?
C28 C29 H29 119.0 . . ?
C25 C24 H24 119.4 . . ?
C23 C24 C25 121.1(3) . . ?
C23 C24 H24 119.4 . . ?
C25 C19 Se2 124.2(2) . . ?
C21 C19 Se2 114.4(2) . . ?
C21 C19 C25 121.4(3) . . ?
C12 C2 Se1 123.9(2) . . ?
C8 C2 Se1 115.0(2) . . ?
C8 C2 C12 121.0(3) . . ?
C26 C27 H27 120.5 . . ?
C26 C27 C28 118.9(3) . . ?
C28 C27 H27 120.5 . . ?
N3 C00R C01F 178.3(4) . . ?
C7 C1 Se1 123.3(2) . . ?
C3 C1 Se1 115.3(2) . . ?
C3 C1 C7 121.5(3) . . ?
C14 C13 N1 119.4(3) . . ?
C18 C13 N1 118.8(2) . . ?
C18 C13 C14 121.8(3) . . ?
N1 C12 C2 123.1(3) . . ?
N1 C12 C11 120.0(3) . . ?
C11 C12 C2 116.9(3) . . ?
C19 C21 H21 120.1 . . ?
C22 C21 C19 119.7(3) . . ?
C22 C21 H21 120.1 . . ?
C31 C36 H36 120.5 . . ?
C31 C36 C35 118.9(3) . . ?
C35 C36 H36 120.5 . . ?
C32 C33 H33 120.0 . . ?
C32 C33 C34 119.9(3) . . ?
C34 C33 H33 120.0 . . ?
C13 C14 H14 120.6 . . ?
C13 C14 C15 118.7(3) . . ?
C15 C14 H14 120.6 . . ?
C7 C6 H6 119.7 . . ?
C5 C6 C7 120.6(3) . . ?
C5 C6 H6 119.7 . . ?
C2 C8 H8 120.0 . . ?
C9 C8 C2 120.0(3) . . ?
C9 C8 H8 120.0 . . ?
C1 C3 H3 119.8 . . ?
C4 C3 C1 120.4(3) . . ?
C4 C3 H3 119.8 . . ?
C29 C28 C27 120.9(3) . . ?
C29 C28 H28 119.5 . . ?
C27 C28 H28 119.5 . . ?
C13 C18 H18 120.5 . . ?
C13 C18 C17 118.9(3) . . ?
C17 C18 H18 120.5 . . ?
C6 C5 H5 118.8 . . ?
C6 C5 C4 122.3(3) . . ?
C4 C5 H5 118.8 . . ?
C15 C16 H16 120.1 . . ?
C15 C16 C17 119.8(3) . . ?
C17 C16 H16 120.1 . . ?
C36 C35 H35 119.9 . . ?
C34 C35 C36 120.3(3) . . ?
C34 C35 H35 119.9 . . ?
C14 C15 H15 119.9 . . ?
C16 C15 C14 120.1(3) . . ?
C16 C15 H15 119.9 . . ?
C23 C22 H22 120.2 . . ?
C21 C22 C23 119.6(3) . . ?
C21 C22 H22 120.2 . . ?
C33 C34 H34 119.8 . . ?
C35 C34 C33 120.3(3) . . ?
C35 C34 H34 119.8 . . ?
C3 C4 C5 118.6(3) . . ?
C3 C4 H4 120.7 . . ?
C5 C4 H4 120.7 . . ?
C9 C10 H10 119.6 . . ?
C11 C10 H10 119.6 . . ?
C11 C10 C9 120.9(3) . . ?
C18 C17 C16 120.6(3) . . ?
C18 C17 H17 119.7 . . ?
C16 C17 H17 119.7 . . ?
C8 C9 C10 119.9(3) . . ?
C8 C9 H9 120.0 . . ?
C10 C9 H9 120.0 . . ?
C12 C11 H11 119.3 . . ?
C10 C11 C12 121.3(3) . . ?
C10 C11 H11 119.3 . . ?
C00R C01F H01A 109.5 . . ?
C00R C01F H01B 109.5 . . ?
C00R C01F H01C 109.5 . . ?
H01A C01F H01B 109.5 . . ?
H01A C01F H01C 109.5 . . ?
H01B C01F H01C 109.5 . . ?
F5 B2 F8 110.4(3) . . ?
F5 B2 F7 109.7(3) . . ?
F7 B2 F8 109.5(3) . . ?
F6 B2 F8 109.5(3) . . ?
F6 B2 F5 109.7(3) . . ?
F6 B2 F7 108.1(3) . . ?
F3 B1 F1 109.4(3) . . ?
F3 B1 F2 107.2(3) . . ?
F2 B1 F1 109.1(3) . . ?
F4 B1 F1 111.5(3) . . ?
F4 B1 F3 109.7(3) . . ?
F4 B1 F2 109.9(3) . . ?

loop_
_geom_bond_atom_site_label_1
_geom_bond_atom_site_label_2
_geom_bond_distance
_geom_bond_site_symmetry_2
_geom_bond_publ_flag
Se2 C20 1.852(3) . ?
Se2 C19 1.861(3) . ?
Se1 C2 1.850(3) . ?
Se1 C1 1.850(3) . ?
F1 B1 1.393(4) . ?
F8 B2 1.390(4) . ?
F5 B2 1.373(4) . ?
F7 B2 1.380(4) . ?
F6 B2 1.369(4) . ?
F3 B1 1.382(4) . ?
N2 C31 1.456(3) . ?
N2 C25 1.388(3) . ?
N2 C30 1.395(3) . ?
F2 B1 1.391(4) . ?
F4 B1 1.355(4) . ?
N1 C7 1.384(4) . ?
N1 C13 1.453(3) . ?
N1 C12 1.391(3) . ?
C31 C32 1.388(4) . ?
C31 C36 1.375(4) . ?
C25 C24 1.404(4) . ?
C25 C19 1.413(4) . ?
C26 H26 0.9500 . ?
C26 C20 1.399(4) . ?
C26 C27 1.362(4) . ?
C30 C20 1.423(4) . ?
C30 C29 1.398(4) . ?
C32 H32 0.9500 . ?
C32 C33 1.385(4) . ?
C23 H23 0.9500 . ?
C23 C24 1.372(4) . ?
C23 C22 1.391(4) . ?
C7 C1 1.416(4) . ?
C7 C6 1.411(4) . ?
C29 H29 0.9500 . ?
C29 C28 1.362(4) . ?
N3 C00R 1.135(4) . ?
C24 H24 0.9500 . ?
C19 C21 1.401(4) . ?
C2 C12 1.411(4) . ?
C2 C8 1.406(4) . ?
C27 H27 0.9500 . ?
C27 C28 1.400(4) . ?
C00R C01F 1.444(4) . ?
C1 C3 1.401(4) . ?
C13 C14 1.381(4) . ?
C13 C18 1.369(4) . ?
C12 C11 1.403(4) . ?
C21 H21 0.9500 . ?
C21 C22 1.375(4) . ?
C36 H36 0.9500 . ?
C36 C35 1.387(4) . ?
C33 H33 0.9500 . ?
C33 C34 1.392(4) . ?
C14 H14 0.9500 . ?
C14 C15 1.385(4) . ?
C6 H6 0.9500 . ?
C6 C5 1.367(4) . ?
C8 H8 0.9500 . ?
C8 C9 1.363(4) . ?
C3 H3 0.9500 . ?
C3 C4 1.362(4) . ?
C28 H28 0.9500 . ?
C18 H18 0.9500 . ?
C18 C17 1.375(4) . ?
C5 H5 0.9500 . ?
C5 C4 1.394(4) . ?
C16 H16 0.9500 . ?
C16 C15 1.381(4) . ?
C16 C17 1.382(4) . ?
C35 H35 0.9500 . ?
C35 C34 1.377(4) . ?
C15 H15 0.9500 . ?
C22 H22 0.9500 . ?
C34 H34 0.9500 . ?
C4 H4 0.9500 . ?
C10 H10 0.9500 . ?
C10 C9 1.385(4) . ?
C10 C11 1.376(4) . ?
C17 H17 0.9500 . ?
C9 H9 0.9500 . ?
C11 H11 0.9500 . ?
C01F H01A 0.9800 . ?
C01F H01B 0.9800 . ?
C01F H01C 0.9800 . ?

loop_
_geom_torsion_atom_site_label_1
_geom_torsion_atom_site_label_2
_geom_torsion_atom_site_label_3
_geom_torsion_atom_site_label_4
_geom_torsion
_geom_torsion_site_symmetry_1
_geom_torsion_site_symmetry_2
_geom_torsion_site_symmetry_3
_geom_torsion_site_symmetry_4
_geom_torsion_publ_flag
Se2 C19 C21 C22 -178.0(2) . . . . ?
Se1 C2 C12 N1 -4.9(4) . . . . ?
Se1 C2 C12 C11 175.5(2) . . . . ?
Se1 C2 C8 C9 -176.4(2) . . . . ?
Se1 C1 C3 C4 -178.1(2) . . . . ?
N2 C31 C32 C33 -177.2(2) . . . . ?
N2 C31 C36 C35 177.5(2) . . . . ?
N2 C25 C24 C23 -178.4(3) . . . . ?
N2 C25 C19 Se2 -3.5(4) . . . . ?
N2 C25 C19 C21 178.4(3) . . . . ?
N2 C30 C20 Se2 -1.5(4) . . . . ?
N2 C30 C20 C26 176.0(3) . . . . ?
N2 C30 C29 C28 -176.8(3) . . . . ?
N1 C7 C1 Se1 -4.3(4) . . . . ?
N1 C7 C1 C3 177.1(2) . . . . ?
N1 C7 C6 C5 -177.8(3) . . . . ?
N1 C13 C14 C15 177.6(3) . . . . ?
N1 C13 C18 C17 -176.9(3) . . . . ?
N1 C12 C11 C10 -178.4(3) . . . . ?
C31 N2 C25 C24 -3.5(4) . . . . ?
C31 N2 C25 C19 176.1(2) . . . . ?
C31 N2 C30 C20 -173.5(2) . . . . ?
C31 N2 C30 C29 4.6(4) . . . . ?
C31 C32 C33 C34 -0.1(4) . . . . ?
C31 C36 C35 C34 -0.8(4) . . . . ?
C25 N2 C31 C32 -87.0(3) . . . . ?
C25 N2 C31 C36 95.2(3) . . . . ?
C25 N2 C30 C20 0.9(4) . . . . ?
C25 N2 C30 C29 179.0(3) . . . . ?
C25 C19 C21 C22 0.3(4) . . . . ?
C26 C27 C28 C29 -1.8(5) . . . . ?
C30 N2 C31 C32 88.0(3) . . . . ?
C30 N2 C31 C36 -89.8(3) . . . . ?
C30 N2 C25 C24 -177.9(3) . . . . ?
C30 N2 C25 C19 1.7(4) . . . . ?
C30 C29 C28 C27 0.5(5) . . . . ?
C32 C31 C36 C35 -0.1(4) . . . . ?
C32 C33 C34 C35 -0.8(5) . . . . ?
C7 N1 C13 C14 94.7(3) . . . . ?
C7 N1 C13 C18 -87.1(3) . . . . ?
C7 N1 C12 C2 1.7(4) . . . . ?
C7 N1 C12 C11 -178.8(3) . . . . ?
C7 C1 C3 C4 0.6(4) . . . . ?
C7 C6 C5 C4 0.7(4) . . . . ?
C20 Se2 C19 C25 2.4(3) . . . . ?
C20 Se2 C19 C21 -179.3(2) . . . . ?
C20 C26 C27 C28 1.0(4) . . . . ?
C20 C30 C29 C28 1.5(4) . . . . ?
C29 C30 C20 Se2 -179.7(2) . . . . ?
C29 C30 C20 C26 -2.2(4) . . . . ?
C24 C25 C19 Se2 176.2(2) . . . . ?
C24 C25 C19 C21 -2.0(4) . . . . ?
C24 C23 C22 C21 -1.6(5) . . . . ?
C19 Se2 C20 C26 -177.7(2) . . . . ?
C19 Se2 C20 C30 0.0(3) . . . . ?
C19 C25 C24 C23 1.9(4) . . . . ?
C19 C21 C22 C23 1.5(4) . . . . ?
C2 Se1 C1 C7 1.1(3) . . . . ?
C2 Se1 C1 C3 179.9(2) . . . . ?
C2 C12 C11 C10 1.2(4) . . . . ?
C2 C8 C9 C10 0.2(4) . . . . ?
C27 C26 C20 Se2 178.7(2) . . . . ?
C27 C26 C20 C30 0.9(4) . . . . ?
C1 Se1 C2 C12 3.2(3) . . . . ?
C1 Se1 C2 C8 -179.1(2) . . . . ?
C1 C7 C6 C5 1.5(4) . . . . ?
C1 C3 C4 C5 1.6(4) . . . . ?
C13 N1 C7 C1 180.0(3) . . . . ?
C13 N1 C7 C6 -0.7(4) . . . . ?
C13 N1 C12 C2 -175.1(3) . . . . ?
C13 N1 C12 C11 4.4(4) . . . . ?
C13 C14 C15 C16 -0.8(5) . . . . ?
C13 C18 C17 C16 -0.6(5) . . . . ?
C12 N1 C7 C1 3.2(4) . . . . ?
C12 N1 C7 C6 -177.5(2) . . . . ?
C12 N1 C13 C14 -88.1(3) . . . . ?
C12 N1 C13 C18 90.0(3) . . . . ?
C12 C2 C8 C9 1.4(4) . . . . ?
C36 C31 C32 C33 0.6(4) . . . . ?
C36 C35 C34 C33 1.2(5) . . . . ?
C14 C13 C18 C17 1.2(5) . . . . ?
C6 C7 C1 Se1 176.43(19) . . . . ?
C6 C7 C1 C3 -2.2(4) . . . . ?
C6 C5 C4 C3 -2.4(4) . . . . ?
C8 C2 C12 N1 177.4(2) . . . . ?
C8 C2 C12 C11 -2.1(4) . . . . ?
C18 C13 C14 C15 -0.5(5) . . . . ?
C15 C16 C17 C18 -0.6(5) . . . . ?
C22 C23 C24 C25 -0.2(4) . . . . ?
C17 C16 C15 C14 1.3(5) . . . . ?
C9 C10 C11 C12 0.4(4) . . . . ?
C11 C10 C9 C8 -1.2(4) . . . . ?

loop_
_exptl_oxdiff_crystal_face_indexfrac_h
_exptl_oxdiff_crystal_face_indexfrac_k
_exptl_oxdiff_crystal_face_indexfrac_l
_exptl_oxdiff_crystal_face_x
_exptl_oxdiff_crystal_face_y
_exptl_oxdiff_crystal_face_z
0.0001 0.0003 0.9993 0.0198 -0.0121 -0.0237
-0.0001 -0.0003 -0.9993 -0.0198 0.0121 0.0237
0.9994 -1.0001 0.0025 0.0517 -0.0331 0.0500
-0.9997 -0.0005 -2.0000 -0.0465 0.0755 0.0256
1.9990 -1.0006 -0.9952 0.0389 -0.0722 0.0956
-0.9997 -0.0002 -1.0007 -0.0267 0.0633 0.0019
0.9997 0.0002 1.0007 0.0267 -0.0633 -0.0019
-0.9996 0.0001 -0.0015 -0.0069 0.0512 -0.0218
0.9996 -0.0001 0.0015 0.0069 -0.0512 0.0218
-0.9999 -1.0005 -1.9989 -0.0017 0.0935 0.0538
0.0003 1.0006 1.9974 -0.0052 -0.0423 -0.0756
1.9994 0.9997 0.0018 -0.0309 -0.1205 0.0155
-1.9994 -0.9997 -0.0018 0.0309 0.1205 -0.0155
-0.0003 -1.0006 -1.9974 0.0052 0.0423 0.0756
-0.9993 1.9994 -2.0021 -0.1360 0.0394 -0.0309
-0.9992 2.0000 -0.0036 -0.0965 0.0151 -0.0783
0.9992 -2.0000 0.0036 0.0965 -0.0151 0.0783
